data_2239568
loop_
_publ_author_name
'Bunev, Alexander S.'
'Sukhonosova, Elena V.'
'Purygin, Petr P.'
'Ostapenko, Gennady I.'
'Khrustalev, Victor N.'

_publ_section_title
;
 2-Phenyl-5,6,7,8-tetrahydroimidazo[2,1-<i>b</i>][1,3]benzothiazole
;
_journal_coeditor_code RK2428
_journal_issue 6
_journal_name_full 'Acta Crystallographica Section E'
_journal_page_first o668
_journal_paper_doi 10.1107/S1600536814010885
_journal_volume 70
_journal_year 2014
_chemical_formula_iupac 'C15 H14 N2 S'
_chemical_formula_moiety 'C15 H14 N2 S'
_chemical_formula_sum 'C15 H14 N2 S'
_chemical_formula_weight 254.34
_chemical_melting_point_gt 440
_chemical_melting_point_lt 442
_chemical_name_systematic
;
 2-Phenyl-5,6,7,8-tetrahydroimidazo[2,1-<i>b</i>][1,3]benzothiazole
;
_space_group_IT_number 14
_symmetry_cell_setting monoclinic
_symmetry_space_group_name_Hall '-P 2yn'
_symmetry_space_group_name_H-M 'P 1 21/n 1'
_atom_sites_solution_hydrogens geom
_atom_sites_solution_primary direct
_atom_sites_solution_secondary difmap
_audit_creation_method SHELXL-97
_cell_angle_alpha 90.00
_cell_angle_beta 102.291(6)
_cell_angle_gamma 90.00
_cell_formula_units_Z 8
_cell_length_a 12.523(3)
_cell_length_b 10.699(3)
_cell_length_c 18.930(5)
_cell_measurement_reflns_used 769
_cell_measurement_temperature 120(2)
_cell_measurement_theta_max 19.40
_cell_measurement_theta_min 2.20
_cell_volume 2478.2(11)
_computing_cell_refinement '<i>SAINT</i>   (Bruker, 2001)'
_computing_data_collection '<i>APEX2</i>   (Bruker, 2005)'
_computing_data_reduction '<i>SAINT</i>   (Bruker, 2001)'
_computing_molecular_graphics '<i>SHELXTL</i> (Sheldrick, 2008)'
_computing_publication_material '<i>SHELXTL</i> (Sheldrick, 2008)'
_computing_structure_refinement '<i>SHELXTL</i> (Sheldrick, 2008)'
_computing_structure_solution '<i>SHELXTL</i> (Sheldrick, 2008)'
_diffrn_ambient_temperature 120(2)
_diffrn_measured_fraction_theta_full 0.999
_diffrn_measured_fraction_theta_max 0.999
_diffrn_measurement_device_type 'Bruker APEXII CCD'
_diffrn_measurement_method '\f and \w scans'
_diffrn_radiation_monochromator graphite
_diffrn_radiation_source 'fine-focus sealed tube'
_diffrn_radiation_type MoK\a
_diffrn_radiation_wavelength 0.71073
_diffrn_reflns_av_R_equivalents 0.0681
_diffrn_reflns_av_sigmaI/netI 0.1833
_diffrn_reflns_limit_h_max 17
_diffrn_reflns_limit_h_min -17
_diffrn_reflns_limit_k_max 15
_diffrn_reflns_limit_k_min -15
_diffrn_reflns_limit_l_max 27
_diffrn_reflns_limit_l_min -27
_diffrn_reflns_number 33479
_diffrn_reflns_theta_full 30.52
_diffrn_reflns_theta_max 30.52
_diffrn_reflns_theta_min 1.79
_exptl_absorpt_coefficient_mu 0.243
_exptl_absorpt_correction_T_max 0.993
_exptl_absorpt_correction_T_min 0.931
_exptl_absorpt_correction_type multi-scan
_exptl_absorpt_process_details '(<i>SADABS</i>; Bruker, 2003)'
_exptl_crystal_colour colourless
_exptl_crystal_density_diffrn 1.363
_exptl_crystal_density_method 'not measured'
_exptl_crystal_description needle
_exptl_crystal_F_000 1072
_exptl_crystal_size_max 0.30
_exptl_crystal_size_mid 0.05
_exptl_crystal_size_min 0.03
_refine_diff_density_max 0.362
_refine_diff_density_min -0.446
_refine_ls_extinction_method none
_refine_ls_goodness_of_fit_ref 0.931
_refine_ls_hydrogen_treatment constr
_refine_ls_matrix_type full
_refine_ls_number_parameters 325
_refine_ls_number_reflns 7558
_refine_ls_number_restraints 0
_refine_ls_restrained_S_all 0.931
_refine_ls_R_factor_all 0.1849
_refine_ls_R_factor_gt 0.0650
_refine_ls_shift/su_max 0.000
_refine_ls_shift/su_mean 0.000
_refine_ls_structure_factor_coef Fsqd
_refine_ls_weighting_details 'calc w=1/[\s^2^(Fo^2^)+(0.0349P)^2^] where P=(Fo^2^+2Fc^2^)/3'
_refine_ls_weighting_scheme calc
_refine_ls_wR_factor_gt 0.1120
_refine_ls_wR_factor_ref 0.1567
_reflns_number_gt 3223
_reflns_number_total 7558
_reflns_threshold_expression I>2\s(I)
_cod_data_source_file rk2428sup1.cif
_cod_data_source_block I
_cod_original_sg_symbol_H-M 'P 21/n'
_cod_database_code 2239568
_cod_database_fobs_code 2239568

loop_
_symmetry_equiv_pos_as_xyz
'x, y, z'
'-x+1/2, y+1/2, -z+1/2'
'-x, -y, -z'
'x-1/2, -y-1/2, z-1/2'

loop_
_atom_site_type_symbol
_atom_site_label
_atom_site_fract_x
_atom_site_fract_y
_atom_site_fract_z
_atom_site_U_iso_or_equiv
_atom_site_adp_type
_atom_site_calc_flag
_atom_site_refinement_flags
_atom_site_occupancy
_atom_site_symmetry_multiplicity
N N1 0.3882(2) 0.6184(2) 0.11553(14) 0.0237(6) Uani d . 1 1
C C2 0.3823(3) 0.5036(3) 0.14946(16) 0.0212(7) Uani d . 1 1
C C3 0.4704(3) 0.4301(3) 0.14592(16) 0.0219(7) Uani d . 1 1
H H3 0.4850 0.3481 0.1647 0.026 Uiso calc R 1 1
N N4 0.5337(2) 0.5003(2) 0.10923(14) 0.0205(6) Uani d . 1 1
C C4A 0.6340(3) 0.4902(3) 0.08809(16) 0.0209(7) Uani d . 1 1
C C5 0.7062(2) 0.3795(3) 0.10652(18) 0.0248(7) Uani d . 1 1
H H5A 0.6796 0.3105 0.0725 0.030 Uiso calc R 1 1
H H5B 0.7049 0.3508 0.1560 0.030 Uiso calc R 1 1
C C6 0.8230(3) 0.4141(3) 0.10196(18) 0.0277(8) Uani d . 1 1
H H6A 0.8567 0.4646 0.1447 0.033 Uiso calc R 1 1
H H6B 0.8668 0.3370 0.1024 0.033 Uiso calc R 1 1
C C7 0.8246(3) 0.4884(3) 0.03323(17) 0.0254(7) Uani d . 1 1
H H7A 0.7920 0.4368 -0.0093 0.030 Uiso calc R 1 1
H H7B 0.9014 0.5058 0.0309 0.030 Uiso calc R 1 1
C C8 0.7619(3) 0.6131(3) 0.02925(17) 0.0255(7) Uani d . 1 1
H H8A 0.8072 0.6760 0.0605 0.031 Uiso calc R 1 1
H H8B 0.7463 0.6448 -0.0210 0.031 Uiso calc R 1 1
C C8A 0.6568(2) 0.5938(3) 0.05377(16) 0.0212(7) Uani d . 1 1
S S9 0.55424(7) 0.70942(8) 0.04714(5) 0.0253(2) Uani d . 1 1
C C9A 0.4804(3) 0.6118(3) 0.09283(16) 0.0213(7) Uani d . 1 1
C C10 0.2878(3) 0.4714(3) 0.18064(17) 0.0229(7) Uani d . 1 1
C C11 0.2908(3) 0.3708(3) 0.22804(17) 0.0250(7) Uani d . 1 1
H H11 0.3563 0.3241 0.2426 0.030 Uiso calc R 1 1
C C12 0.1987(3) 0.3383(3) 0.25409(17) 0.0292(8) Uani d . 1 1
H H12 0.2018 0.2695 0.2862 0.035 Uiso calc R 1 1
C C13 0.1024(3) 0.4053(3) 0.23360(18) 0.0297(8) Uani d . 1 1
H H13 0.0393 0.3822 0.2509 0.036 Uiso calc R 1 1
C C14 0.0992(3) 0.5066(3) 0.18754(18) 0.0297(8) Uani d . 1 1
H H14 0.0339 0.5539 0.1737 0.036 Uiso calc R 1 1
C C15 0.1911(3) 0.5393(3) 0.16149(17) 0.0267(8) Uani d . 1 1
H H15 0.1879 0.6091 0.1301 0.032 Uiso calc R 1 1
N N16 -0.1213(2) 0.9124(2) 0.11849(14) 0.0252(6) Uani d . 1 1
C C17 -0.1096(3) 1.0225(3) 0.15894(17) 0.0224(7) Uani d . 1 1
C C18 -0.0110(3) 1.0785(3) 0.15889(16) 0.0230(7) Uani d . 1 1
H H18 0.0156 1.1548 0.1818 0.028 Uiso calc R 1 1
N N19 0.0414(2) 1.0016(2) 0.11889(14) 0.0218(6) Uani d . 1 1
C C19A 0.1393(3) 0.9974(3) 0.09439(17) 0.0230(7) Uani d . 1 1
C C20 0.2241(3) 1.0980(3) 0.11148(17) 0.0260(8) Uani d . 1 1
H H20A 0.2640 1.0906 0.1624 0.031 Uiso calc R 1 1
H H20B 0.1887 1.1811 0.1049 0.031 Uiso calc R 1 1
C C21 0.3034(3) 1.0841(3) 0.06097(18) 0.0278(8) Uani d . 1 1
H H21A 0.3690 1.1358 0.0793 0.033 Uiso calc R 1 1
H H21B 0.2683 1.1156 0.0124 0.033 Uiso calc R 1 1
C C22 0.3384(3) 0.9486(3) 0.05454(18) 0.0282(8) Uani d . 1 1
H H22A 0.3731 0.9166 0.1031 0.034 Uiso calc R 1 1
H H22B 0.3934 0.9450 0.0239 0.034 Uiso calc R 1 1
C C23 0.2406(3) 0.8651(3) 0.02141(17) 0.0252(8) Uani d . 1 1
H H23A 0.2206 0.8784 -0.0315 0.030 Uiso calc R 1 1
H H23B 0.2608 0.7761 0.0304 0.030 Uiso calc R 1 1
C C23A 0.1451(3) 0.8957(3) 0.05424(17) 0.0252(7) Uani d . 1 1
S S24 0.02778(7) 0.79992(8) 0.04362(5) 0.0269(2) Uani d . 1 1
C C24A -0.0288(3) 0.9037(3) 0.09640(16) 0.0218(7) Uani d . 1 1
C C25 -0.1985(3) 1.0704(3) 0.19086(17) 0.0247(7) Uani d . 1 1
C C26 -0.1767(3) 1.1565(3) 0.24797(17) 0.0266(8) Uani d . 1 1
H H26 -0.1036 1.1819 0.2669 0.032 Uiso calc R 1 1
C C27 -0.2608(3) 1.2052(3) 0.27725(17) 0.0284(8) Uani d . 1 1
H H27 -0.2448 1.2638 0.3158 0.034 Uiso calc R 1 1
C C28 -0.3676(3) 1.1686(3) 0.25042(18) 0.0309(8) Uani d . 1 1
H H28 -0.4250 1.2023 0.2704 0.037 Uiso calc R 1 1
C C29 -0.3911(3) 1.0825(3) 0.19427(19) 0.0320(8) Uani d . 1 1
H H29 -0.4645 1.0571 0.1760 0.038 Uiso calc R 1 1
C C30 -0.3071(3) 1.0334(3) 0.16478(18) 0.0288(8) Uani d . 1 1
H H30 -0.3236 0.9742 0.1266 0.035 Uiso calc R 1 1

loop_
_atom_site_aniso_label
_atom_site_aniso_U_11
_atom_site_aniso_U_22
_atom_site_aniso_U_33
_atom_site_aniso_U_12
_atom_site_aniso_U_13
_atom_site_aniso_U_23
N1 0.0236(16) 0.0247(16) 0.0223(15) 0.0008(12) 0.0038(12) 0.0008(11)
C2 0.0226(18) 0.0226(18) 0.0176(16) -0.0013(13) 0.0027(13) -0.0033(13)
C3 0.0264(19) 0.0189(17) 0.0217(17) 0.0003(13) 0.0082(14) 0.0012(13)
N4 0.0203(15) 0.0194(14) 0.0222(15) 0.0007(11) 0.0056(11) -0.0013(11)
C4A 0.0207(18) 0.0205(17) 0.0207(17) 0.0004(13) 0.0025(13) -0.0032(13)
C5 0.0242(19) 0.0234(18) 0.0280(19) 0.0038(14) 0.0087(14) 0.0019(14)
C6 0.0255(19) 0.0277(19) 0.0293(19) 0.0043(15) 0.0041(15) 0.0022(15)
C7 0.0232(18) 0.0280(19) 0.0267(19) -0.0010(14) 0.0093(14) -0.0037(14)
C8 0.0258(19) 0.0275(19) 0.0237(18) -0.0024(14) 0.0065(14) 0.0008(14)
C8A 0.0233(18) 0.0203(17) 0.0194(17) -0.0003(13) 0.0031(13) -0.0019(13)
S9 0.0254(5) 0.0210(4) 0.0300(5) 0.0024(4) 0.0073(4) 0.0033(4)
C9A 0.0233(18) 0.0189(17) 0.0208(17) 0.0013(13) 0.0025(13) -0.0038(13)
C10 0.0221(18) 0.0250(18) 0.0218(17) -0.0025(13) 0.0053(14) -0.0044(13)
C11 0.0261(19) 0.0234(18) 0.0262(19) 0.0019(14) 0.0071(14) -0.0031(14)
C12 0.038(2) 0.0266(19) 0.0237(19) -0.0050(15) 0.0087(16) -0.0005(14)
C13 0.027(2) 0.033(2) 0.031(2) -0.0085(16) 0.0101(15) -0.0087(16)
C14 0.0192(18) 0.040(2) 0.029(2) 0.0017(15) 0.0030(15) -0.0046(16)
C15 0.0261(19) 0.033(2) 0.0224(18) -0.0005(15) 0.0074(14) -0.0006(14)
N16 0.0287(17) 0.0234(15) 0.0229(15) -0.0014(12) 0.0040(12) 0.0014(12)
C17 0.0249(19) 0.0205(17) 0.0209(17) 0.0003(13) 0.0032(14) 0.0006(13)
C18 0.0278(19) 0.0188(17) 0.0220(18) 0.0022(14) 0.0038(14) -0.0012(13)
N19 0.0238(15) 0.0209(14) 0.0201(15) -0.0018(11) 0.0035(11) -0.0012(11)
C19A 0.0231(18) 0.0224(18) 0.0224(18) 0.0016(14) 0.0026(14) 0.0025(13)
C20 0.0263(19) 0.0229(18) 0.0274(19) -0.0010(14) 0.0024(14) -0.0018(14)
C21 0.027(2) 0.0255(19) 0.030(2) -0.0035(15) 0.0035(15) -0.0016(15)
C22 0.030(2) 0.029(2) 0.0267(19) 0.0067(15) 0.0085(15) 0.0044(14)
C23 0.031(2) 0.0228(18) 0.0215(18) 0.0062(14) 0.0054(15) 0.0026(13)
C23A 0.029(2) 0.0241(19) 0.0217(18) 0.0014(14) 0.0037(14) 0.0059(14)
S24 0.0317(5) 0.0198(4) 0.0286(5) -0.0002(4) 0.0051(4) -0.0023(4)
C24A 0.0260(19) 0.0176(17) 0.0213(17) -0.0016(13) 0.0037(14) 0.0000(13)
C25 0.028(2) 0.0225(18) 0.0238(18) 0.0006(14) 0.0050(14) 0.0070(14)
C26 0.027(2) 0.030(2) 0.0217(18) -0.0011(14) 0.0031(14) 0.0086(14)
C27 0.036(2) 0.0271(19) 0.0227(18) 0.0041(16) 0.0075(15) 0.0067(15)
C28 0.033(2) 0.031(2) 0.032(2) 0.0081(16) 0.0136(16) 0.0109(15)
C29 0.024(2) 0.032(2) 0.039(2) -0.0034(15) 0.0054(16) 0.0086(17)
C30 0.029(2) 0.030(2) 0.0269(19) -0.0025(15) 0.0032(15) 0.0002(14)

loop_
_atom_type_symbol
_atom_type_description
_atom_type_scat_dispersion_real
_atom_type_scat_dispersion_imag
_atom_type_scat_source
C C 0.0033 0.0016 'International Tables Vol C Tables 4.2.6.8 and 6.1.1.4'
H H 0.0000 0.0000 'International Tables Vol C Tables 4.2.6.8 and 6.1.1.4'
N N 0.0061 0.0033 'International Tables Vol C Tables 4.2.6.8 and 6.1.1.4'
S S 0.1246 0.1234 'International Tables Vol C Tables 4.2.6.8 and 6.1.1.4'

loop_
_geom_angle_atom_site_label_1
_geom_angle_atom_site_label_2
_geom_angle_atom_site_label_3
_geom_angle
C9A N1 C2 103.8(3)
C3 C2 N1 111.2(3)
C3 C2 C10 127.7(3)
N1 C2 C10 121.1(3)
C2 C3 N4 105.5(3)
C2 C3 H3 127.2
N4 C3 H3 127.2
C9A N4 C3 106.4(3)
C9A N4 C4A 115.2(3)
C3 N4 C4A 138.3(3)
C8A C4A N4 111.7(3)
C8A C4A C5 126.0(3)
N4 C4A C5 122.2(3)
C4A C5 C6 109.6(3)
C4A C5 H5A 109.7
C6 C5 H5A 109.7
C4A C5 H5B 109.7
C6 C5 H5B 109.7
H5A C5 H5B 108.2
C7 C6 C5 111.1(3)
C7 C6 H6A 109.4
C5 C6 H6A 109.4
C7 C6 H6B 109.4
C5 C6 H6B 109.4
H6A C6 H6B 108.0
C6 C7 C8 113.1(3)
C6 C7 H7A 109.0
C8 C7 H7A 109.0
C6 C7 H7B 109.0
C8 C7 H7B 109.0
H7A C7 H7B 107.8
C8A C8 C7 109.7(3)
C8A C8 H8A 109.7
C7 C8 H8A 109.7
C8A C8 H8B 109.7
C7 C8 H8B 109.7
H8A C8 H8B 108.2
C4A C8A C8 123.6(3)
C4A C8A S9 112.6(2)
C8 C8A S9 123.6(2)
C9A S9 C8A 89.97(15)
N1 C9A N4 113.1(3)
N1 C9A S9 136.4(3)
N4 C9A S9 110.5(2)
C15 C10 C11 118.2(3)
C15 C10 C2 120.2(3)
C11 C10 C2 121.6(3)
C12 C11 C10 120.6(3)
C12 C11 H11 119.7
C10 C11 H11 119.7
C13 C12 C11 120.6(3)
C13 C12 H12 119.7
C11 C12 H12 119.7
C12 C13 C14 119.2(3)
C12 C13 H13 120.4
C14 C13 H13 120.4
C13 C14 C15 120.4(3)
C13 C14 H14 119.8
C15 C14 H14 119.8
C14 C15 C10 121.1(3)
C14 C15 H15 119.5
C10 C15 H15 119.5
C24A N16 C17 103.7(3)
C18 C17 N16 111.0(3)
C18 C17 C25 127.6(3)
N16 C17 C25 121.3(3)
C17 C18 N19 105.9(3)
C17 C18 H18 127.1
N19 C18 H18 127.1
C18 N19 C24A 106.1(3)
C18 N19 C19A 139.1(3)
C24A N19 C19A 114.8(3)
C23A C19A N19 111.8(3)
C23A C19A C20 125.8(3)
N19 C19A C20 122.4(3)
C19A C20 C21 108.7(3)
C19A C20 H20A 109.9
C21 C20 H20A 109.9
C19A C20 H20B 109.9
C21 C20 H20B 109.9
H20A C20 H20B 108.3
C20 C21 C22 112.2(3)
C20 C21 H21A 109.2
C22 C21 H21A 109.2
C20 C21 H21B 109.2
C22 C21 H21B 109.2
H21A C21 H21B 107.9
C21 C22 C23 111.5(3)
C21 C22 H22A 109.3
C23 C22 H22A 109.3
C21 C22 H22B 109.3
C23 C22 H22B 109.3
H22A C22 H22B 108.0
C23A C23 C22 109.9(3)
C23A C23 H23A 109.7
C22 C23 H23A 109.7
C23A C23 H23B 109.7
C22 C23 H23B 109.7
H23A C23 H23B 108.2
C19A C23A C23 124.0(3)
C19A C23A S24 113.1(3)
C23 C23A S24 123.0(2)
C24A S24 C23A 89.70(15)
N16 C24A N19 113.3(3)
N16 C24A S24 136.1(3)
N19 C24A S24 110.6(2)
C30 C25 C26 118.2(3)
C30 C25 C17 121.4(3)
C26 C25 C17 120.4(3)
C27 C26 C25 120.9(3)
C27 C26 H26 119.6
C25 C26 H26 119.6
C28 C27 C26 120.2(3)
C28 C27 H27 119.9
C26 C27 H27 119.9
C27 C28 C29 120.0(3)
C27 C28 H28 120.0
C29 C28 H28 120.0
C28 C29 C30 120.1(3)
C28 C29 H29 120.0
C30 C29 H29 120.0
C29 C30 C25 120.7(3)
C29 C30 H30 119.6
C25 C30 H30 119.6

loop_
_geom_bond_atom_site_label_1
_geom_bond_atom_site_label_2
_geom_bond_distance
N1 C9A 1.317(4)
N1 C2 1.395(4)
C2 C3 1.368(4)
C2 C10 1.472(4)
C3 N4 1.382(4)
C3 H3 0.9500
N4 C9A 1.370(4)
N4 C4A 1.400(4)
C4A C8A 1.346(4)
C4A C5 1.486(4)
C5 C6 1.529(4)
C5 H5A 0.9900
C5 H5B 0.9900
C6 C7 1.528(4)
C6 H6A 0.9900
C6 H6B 0.9900
C7 C8 1.542(4)
C7 H7A 0.9900
C7 H7B 0.9900
C8 C8A 1.500(4)
C8 H8A 0.9900
C8 H8B 0.9900
C8A S9 1.769(3)
S9 C9A 1.742(3)
C10 C15 1.392(4)
C10 C11 1.397(4)
C11 C12 1.392(4)
C11 H11 0.9500
C12 C13 1.385(5)
C12 H12 0.9500
C13 C14 1.386(5)
C13 H13 0.9500
C14 C15 1.390(4)
C14 H14 0.9500
C15 H15 0.9500
N16 C24A 1.316(4)
N16 C17 1.395(4)
C17 C18 1.373(4)
C17 C25 1.468(4)
C18 N19 1.376(4)
C18 H18 0.9500
N19 C24A 1.376(4)
N19 C19A 1.400(4)
C19A C23A 1.338(4)
C19A C20 1.498(4)
C20 C21 1.526(4)
C20 H20A 0.9900
C20 H20B 0.9900
C21 C22 1.527(4)
C21 H21A 0.9900
C21 H21B 0.9900
C22 C23 1.538(4)
C22 H22A 0.9900
C22 H22B 0.9900
C23 C23A 1.497(4)
C23 H23A 0.9900
C23 H23B 0.9900
C23A S24 1.767(3)
S24 C24A 1.742(3)
C25 C30 1.401(4)
C25 C26 1.402(4)
C26 C27 1.392(4)
C26 H26 0.9500
C27 C28 1.382(5)
C27 H27 0.9500
C28 C29 1.390(5)
C28 H28 0.9500
C29 C30 1.395(5)
C29 H29 0.9500
C30 H30 0.9500

loop_
_geom_torsion_atom_site_label_1
_geom_torsion_atom_site_label_2
_geom_torsion_atom_site_label_3
_geom_torsion_atom_site_label_4
_geom_torsion
C9A N1 C2 C3 -0.5(3)
C9A N1 C2 C10 -177.9(3)
N1 C2 C3 N4 0.3(4)
C10 C2 C3 N4 177.5(3)
C2 C3 N4 C9A 0.0(3)
C2 C3 N4 C4A 177.0(3)
C9A N4 C4A C8A -1.3(4)
C3 N4 C4A C8A -178.1(3)
C9A N4 C4A C5 175.3(3)
C3 N4 C4A C5 -1.5(6)
C8A C4A C5 C6 17.0(4)
N4 C4A C5 C6 -159.1(3)
C4A C5 C6 C7 -45.4(4)
C5 C6 C7 C8 61.3(4)
C6 C7 C8 C8A -42.5(4)
N4 C4A C8A C8 175.9(3)
C5 C4A C8A C8 -0.6(5)
N4 C4A C8A S9 0.6(3)
C5 C4A C8A S9 -175.9(3)
C7 C8 C8A C4A 12.9(4)
C7 C8 C8A S9 -172.2(2)
C4A C8A S9 C9A 0.2(3)
C8 C8A S9 C9A -175.1(3)
C2 N1 C9A N4 0.6(3)
C2 N1 C9A S9 -178.9(3)
C3 N4 C9A N1 -0.4(4)
C4A N4 C9A N1 -178.2(3)
C3 N4 C9A S9 179.2(2)
C4A N4 C9A S9 1.5(3)
C8A S9 C9A N1 178.6(4)
C8A S9 C9A N4 -0.9(2)
C3 C2 C10 C15 -160.7(3)
N1 C2 C10 C15 16.3(5)
C3 C2 C10 C11 17.3(5)
N1 C2 C10 C11 -165.7(3)
C15 C10 C11 C12 1.2(5)
C2 C10 C11 C12 -176.8(3)
C10 C11 C12 C13 -0.1(5)
C11 C12 C13 C14 -0.9(5)
C12 C13 C14 C15 0.9(5)
C13 C14 C15 C10 0.2(5)
C11 C10 C15 C14 -1.2(5)
C2 C10 C15 C14 176.8(3)
C24A N16 C17 C18 1.2(4)
C24A N16 C17 C25 177.0(3)
N16 C17 C18 N19 -1.1(4)
C25 C17 C18 N19 -176.5(3)
C17 C18 N19 C24A 0.5(3)
C17 C18 N19 C19A 178.2(3)
C18 N19 C19A C23A -178.6(3)
C24A N19 C19A C23A -1.0(4)
C18 N19 C19A C20 0.5(6)
C24A N19 C19A C20 178.1(3)
C23A C19A C20 C21 14.3(4)
N19 C19A C20 C21 -164.7(3)
C19A C20 C21 C22 -45.1(4)
C20 C21 C22 C23 62.7(4)
C21 C22 C23 C23A -43.5(4)
N19 C19A C23A C23 -179.2(3)
C20 C19A C23A C23 1.7(5)
N19 C19A C23A S24 0.8(4)
C20 C19A C23A S24 -178.3(2)
C22 C23 C23A C19A 13.0(4)
C22 C23 C23A S24 -167.0(2)
C19A C23A S24 C24A -0.3(3)
C23 C23A S24 C24A 179.7(3)
C17 N16 C24A N19 -0.9(3)
C17 N16 C24A S24 -179.3(3)
C18 N19 C24A N16 0.3(4)
C19A N19 C24A N16 -178.0(3)
C18 N19 C24A S24 179.1(2)
C19A N19 C24A S24 0.8(3)
C23A S24 C24A N16 178.2(4)
C23A S24 C24A N19 -0.3(2)
C18 C17 C25 C30 154.6(3)
N16 C17 C25 C30 -20.4(5)
C18 C17 C25 C26 -24.4(5)
N16 C17 C25 C26 160.6(3)
C30 C25 C26 C27 -0.9(5)
C17 C25 C26 C27 178.1(3)
C25 C26 C27 C28 0.3(5)
C26 C27 C28 C29 0.3(5)
C27 C28 C29 C30 -0.3(5)
C28 C29 C30 C25 -0.3(5)
C26 C25 C30 C29 0.9(5)
C17 C25 C30 C29 -178.1(3)
